data_1574508
loop_
_publ_author_name
'W\"ust, Leonie'
'Scheuring, Lea'
'Wellnitz, Tim'
'Radacki, Krzysztof'
'Braunschweig, Holger'

_publ_section_title
;
 Alkali metal salts of 1,2,3-benzodiazaborines: platforms for late-stage
 N-functionalization and metal complexation
;
_journal_issue 22
_journal_name_full 'Chemical Science'
_journal_page_first 9934
_journal_page_last 9942
_journal_paper_doi 10.1039/D5SC01395J
_journal_volume 16
_journal_year 2025
_chemical_absolute_configuration unk
_chemical_formula_moiety 'C51 H54 Ag3 B3 N6, 2(C4 H8 O)'
_chemical_formula_sum 'C59 H70 Ag3 B3 N6 O2'
_chemical_formula_weight 1251.25
_space_group_crystal_system monoclinic
_space_group_IT_number 4
_space_group_name_Hall 'P 2yb'
_space_group_name_H-M_alt 'P 1 21 1'
_atom_sites_solution_hydrogens geom
_atom_sites_solution_primary dual
_atom_sites_solution_secondary difmap
_audit_creation_date 2025-01-23
_audit_creation_method 'CIF-fill 1.5q (K.Radacki, 2005-25)'
_audit_update_record
;
2025-02-20 deposited with the CCDC.	2025-04-21 downloaded from the CCDC.
;
_cell_angle_alpha 90
_cell_angle_beta 107.45(2)
_cell_angle_gamma 90
_cell_formula_units_Z 2
_cell_length_a 11.843(2)
_cell_length_b 19.898(4)
_cell_length_c 12.410(3)
_cell_measurement_reflns_used 3514
_cell_measurement_temperature 100(2)
_cell_measurement_theta_max 72.7720
_cell_measurement_theta_min 3.8390
_cell_volume 2789.9(10)
_computing_cell_refinement 'CrysAlisPro 1.171.43.142a (Rigaku OD, 2024)'
_computing_data_collection
;
 CrysAlisPro system (CCD 43.128a 64-bit (release 20-06-2024))
;
_computing_data_reduction 'CrysAlisPro 1.171.43.142a (Rigaku OD, 2024)'
_computing_molecular_graphics 'ShelXLe (Huebschle et all, 2011)'
_computing_publication_material 'SHELXL-2019/2 (Sheldrick, 2019)'
_computing_structure_refinement 'SHELXL-2019/2 (Sheldrick, 2019)'
_computing_structure_solution 'SHELXT 2014/5 (Sheldrick, 2014)'
_diffrn_ambient_environment N~2~
_diffrn_ambient_temperature 100(2)
_diffrn_detector HPA
_diffrn_detector_area_resol_mean 10.0
_diffrn_detector_type 'HyPix Arc150'
_diffrn_measured_fraction_theta_full 0.999
_diffrn_measured_fraction_theta_max 0.963
_diffrn_measurement_details
;
 List of Runs (angles in degrees, time in seconds):
 --------------------------------------------------------------------------
  1  \w     14.00  74.00   0.50    0.83    --   58.86-107.00 -50.00  120
  2  \w    -76.00 -15.00   0.50    0.83    --  -60.41 107.00  46.00  122
  3  \w    -85.00 -25.00   0.50    0.83    --  -69.94 107.00  46.00  120
  4  \w     27.00  87.00   0.50    0.83    --   71.49-107.00 -50.00  120
  5  \w    -92.00 -31.00   0.50    0.83    --  -76.40 107.00  46.00  122
  6  \w     32.00  92.00   0.50    0.83    --   77.02-107.00 -50.00  120
  7  \w     40.00  92.00   0.50    0.83    --   84.75-107.00 -50.00  104
  8  \w     20.00  69.00   0.50    0.83    --   58.86-126.00-120.00   98
  9  \w     20.00  69.00   0.50    0.83    --   58.86-126.00-120.00   98
 10  \w     16.00  44.00   0.50    0.83    --   58.86 -95.00-150.00   56
 11  \w     17.00  42.00   0.50    0.83    --   58.86 -95.00  60.00   50
 12  \w     31.00  62.00   0.50    0.83    --   58.86 -95.00-120.00   62
 13  \w   -108.00 -49.00   0.50    0.83    --  -60.41 -15.00 -30.00  118
 14  \w     73.00 106.00   0.50    0.83    --   71.49  15.00-150.00   66
 15  \w   -127.00 -44.00   0.50    0.83    --  -76.40 -15.00-150.00  166
 16  \w   -124.00 -41.00   0.50    0.83    --  -76.40 -15.00 -60.00  166
 17  \w     34.00  79.00   0.50    0.83    --   77.02-112.00  90.00   90
 18  \w     38.00  83.00   0.50    0.83    --   77.02 -95.00   0.00   90
 19  \w     42.00  91.00   0.50    0.83    --   84.75 -95.00  30.00   98
 20  \w     58.00  91.00   0.50    0.83    --   84.75 -95.00 -30.00   66
 21  \w     43.00  92.00   0.50    0.83    --   84.75 -95.00 120.00   98
 22  \w     43.00  91.00   0.50    0.83    --   84.75 -95.00-120.00   96
 23  \w     65.00  91.00   0.50    0.83    --   84.75 -95.00   0.00   52
 24  \w     49.00 131.00   0.50    0.83    --   84.75  15.00 -90.00  164
;
_diffrn_measurement_device 'four-circle diffractometer'
_diffrn_measurement_device_type 'Rigaku XtaLAB Synergy-R'
_diffrn_measurement_method '\w scans'
_diffrn_orient_matrix_type
;
 CrysAlisPro convention (1999,Acta A55,543-557)
;
_diffrn_orient_matrix_UB_11 0.0109342000
_diffrn_orient_matrix_UB_12 0.0751560000
_diffrn_orient_matrix_UB_13 0.0310217000
_diffrn_orient_matrix_UB_21 -0.1224303000
_diffrn_orient_matrix_UB_22 -0.0019545000
_diffrn_orient_matrix_UB_23 0.0188140000
_diffrn_orient_matrix_UB_31 0.0575884000
_diffrn_orient_matrix_UB_32 -0.0187204000
_diffrn_orient_matrix_UB_33 0.1250918000
_diffrn_radiation_monochromator 'multi-layer mirror'
_diffrn_radiation_probe x-ray
_diffrn_radiation_type CuK\a
_diffrn_radiation_wavelength 1.54184
_diffrn_radiation_xray_symbol K-L~2,3~
_diffrn_reflns_av_R_equivalents 0.0496
_diffrn_reflns_av_unetI/netI 0.0125
_diffrn_reflns_Laue_measured_fraction_full 0.999
_diffrn_reflns_Laue_measured_fraction_max 0.963
_diffrn_reflns_limit_h_max 14
_diffrn_reflns_limit_h_min -14
_diffrn_reflns_limit_k_max 24
_diffrn_reflns_limit_k_min -24
_diffrn_reflns_limit_l_max 15
_diffrn_reflns_limit_l_min -15
_diffrn_reflns_number 10369
_diffrn_reflns_point_group_measured_fraction_full 0.943
_diffrn_reflns_point_group_measured_fraction_max 0.886
_diffrn_reflns_theta_full 67.684
_diffrn_reflns_theta_max 76.359
_diffrn_reflns_theta_min 3.734
_diffrn_source 'rotating-anode X-ray tube'
_diffrn_source_type 'PhotonJet-R X-ray Source'
_exptl_absorpt_coefficient_mu 8.726
_exptl_absorpt_correction_T_max 0.70251
_exptl_absorpt_correction_T_min 0.68300
_exptl_absorpt_correction_type sphere
_exptl_absorpt_process_details
;
 CrysAlisPro 1.171.43.142a (Rigaku Oxford Diffraction, 2024) Spherical 
 absorption correction using equivalent radius and absorption coefficient. 
 Empirical absorption correction using spherical harmonics, implemented in 
 SCALE3 ABSPACK scaling algorithm.
;
_exptl_crystal_colour 'clear colourless'
_exptl_crystal_density_diffrn 1.489
_exptl_crystal_description block
_exptl_crystal_F_000 1276
_exptl_crystal_preparation
;
 Crystals were grown at RT from saturated solution in benzene. For data 
 collection the crystal was immersed in a film of perfluoropolyether oil, 
 mounted on a polyimide loop and transferred to stream of cold nitrogen 
 (Oxford Cryostream 800).
;
_exptl_crystal_size_max 0.078
_exptl_crystal_size_mid 0.049
_exptl_crystal_size_min 0.041
_exptl_crystal_size_rad 0.029
_refine_diff_density_max 2.128
_refine_diff_density_min -1.839
_refine_diff_density_rms 0.159
_refine_ls_abs_structure_details
;
 Flack x determined using 4288 quotients [(I+)-(I-)]/[(I+)+(I-)] (Parsons, 
 Flack and Wagner, Acta Cryst. B69 (2013) 249-259).
;
_refine_ls_abs_structure_Flack 0.133(15)
_refine_ls_extinction_method none
_refine_ls_goodness_of_fit_ref 1.039
_refine_ls_hydrogen_treatment constr
_refine_ls_matrix_type full
_refine_ls_number_parameters 599
_refine_ls_number_reflns 10369
_refine_ls_number_restraints 247
_refine_ls_restrained_S_all 1.028
_refine_ls_R_factor_all 0.0641
_refine_ls_R_factor_gt 0.0631
_refine_ls_shift/su_max 0.002
_refine_ls_shift/su_mean 0.000
_refine_ls_structure_factor_coef Fsqd
_refine_ls_weighting_details
;
 w=1/[\s^2^(Fo^2^)+(0.1221P)^2^+4.8722P] where P=(Fo^2^+2Fc^2^)/3
;
_refine_ls_weighting_scheme calc
_refine_ls_wR_factor_gt 0.1705
_refine_ls_wR_factor_ref 0.1719
_reflns_Friedel_coverage 0.786
_reflns_Friedel_fraction_full 0.883
_reflns_Friedel_fraction_max 0.804
_reflns_number_gt 10099
_reflns_number_total 10369
_reflns_threshold_expression 'I > 2\s(I)'
_twin_dimensionality triperiodic
_twin_formation_mechanism gt
_twin_morphology polysynthetic
_twin_special_details
;
 Component 2 rotated by 179.9972\% 
 around [1.00 0.00 0.00] (reciprocal) or [0.96 -0.00 0.28] (direct)
;
_cod_data_source_file d5sc01395j2.cif
_cod_data_source_block 6-Ag
_cod_depositor_comments 'Adding full bibliography for 1574505--1574520.cif.'
_cod_original_sg_symbol_H-M 'P 21'
_cod_database_code 1574508
_shelx_shelxl_version_number 2019/2
_shelx_space_group_comment
;
 The symmetry employed for this shelxl refinement is uniquely defined by the 
 following loop, which should always be used as a source of symmetry 
 information in preference to the above space-group names. They are only 
 intended as comments.
;
_shelx_estimated_absorpt_t_min 0.549
_shelx_estimated_absorpt_t_max 0.716

loop_
_space_group_symop_operation_xyz
'x, y, z'
'-x, y+1/2, -z'

loop_
_atom_site_label
_atom_site_type_symbol
_atom_site_fract_x
_atom_site_fract_y
_atom_site_fract_z
_atom_site_U_iso_or_equiv
_atom_site_adp_type
_atom_site_occupancy
_atom_site_site_symmetry_order
_atom_site_calc_flag
_atom_site_refinement_flags_posn
_atom_site_refinement_flags_adp
_atom_site_refinement_flags_occupancy
_atom_site_disorder_assembly
_atom_site_disorder_group
Ag1 Ag 0.14646(7) 0.25424(5) 0.28430(6) 0.0316(2) Uani 1 1 d . . . . .
Ag2 Ag -0.09238(7) 0.16509(5) 0.16500(7) 0.0332(2) Uani 1 1 d . . . . .
Ag3 Ag -0.11507(7) 0.32927(5) 0.17066(7) 0.0307(2) Uani 1 1 d . . . . .
B1_4 B -0.3449(7) 0.1644(5) 0.0294(9) 0.028(2) Uani 1 1 d D . . . .
N2_4 N -0.2517(6) 0.2086(4) 0.0818(8) 0.0284(19) Uani 1 1 d D . . . .
N3_4 N -0.2629(7) 0.2767(4) 0.0705(8) 0.031(2) Uani 1 1 d D . . . .
C4_4 C -0.3612(7) 0.3028(4) 0.0106(9) 0.032(2) Uani 1 1 d D . . . .
H4_4 H -0.365038 0.350410 0.004448 0.039 Uiso 1 1 calc R U . . .
C5_4 C -0.4637(8) 0.2662(4) -0.0466(10) 0.033(2) Uani 1 1 d D . . . .
C6_4 C -0.5687(8) 0.2998(5) -0.1067(11) 0.038(3) Uani 1 1 d D . . . .
H6_4 H -0.570325 0.347564 -0.109035 0.046 Uiso 1 1 calc R U . . .
C7_4 C -0.6682(8) 0.2642(5) -0.1615(10) 0.040(3) Uani 1 1 d D . . . .
H7_4 H -0.738836 0.286899 -0.201815 0.048 Uiso 1 1 calc R U . . .
C8_4 C -0.6646(8) 0.1938(5) -0.1575(9) 0.036(3) Uani 1 1 d D . . . .
H8_4 H -0.733128 0.168836 -0.196281 0.044 Uiso 1 1 calc R U . . .
C9_4 C -0.5631(7) 0.1603(5) -0.0981(9) 0.034(2) Uani 1 1 d D . . . .
H9_4 H -0.562541 0.112612 -0.095615 0.041 Uiso 1 1 calc R U . . .
C10_4 C -0.4611(7) 0.1961(4) -0.0417(9) 0.028(2) Uani 1 1 d D . . . .
B1_5 B 0.0032(8) 0.4544(5) 0.2863(11) 0.034(3) Uani 1 1 d D . . . .
N2_5 N 0.0255(7) 0.3863(4) 0.2700(9) 0.032(2) Uani 1 1 d D . . . .
N3_5 N 0.1361(6) 0.3590(4) 0.3085(8) 0.0293(19) Uani 1 1 d D . . . .
C4_5 C 0.2241(7) 0.3967(4) 0.3606(9) 0.029(2) Uani 1 1 d D . . . .
H4_5 H 0.299039 0.375524 0.389430 0.034 Uiso 1 1 calc R U . . .
C5_5 C 0.2190(7) 0.4664(4) 0.3786(9) 0.030(2) Uani 1 1 d D . . . .
C6_5 C 0.3220(8) 0.5036(5) 0.4322(9) 0.035(3) Uani 1 1 d D . . . .
H6_5 H 0.395629 0.480861 0.459815 0.042 Uiso 1 1 calc R U . . .
C7_5 C 0.3177(8) 0.5717(5) 0.4453(9) 0.037(3) Uani 1 1 d D . . . .
H7_5 H 0.387978 0.596526 0.479042 0.045 Uiso 1 1 calc R U . . .
C8_5 C 0.2080(9) 0.6044(5) 0.4080(10) 0.039(3) Uani 1 1 d D . . . .
H8_5 H 0.203835 0.651622 0.416857 0.046 Uiso 1 1 calc R U . . .
C9_5 C 0.1058(8) 0.5685(4) 0.3584(9) 0.033(2) Uani 1 1 d D . . . .
H9_5 H 0.031958 0.591240 0.334923 0.040 Uiso 1 1 calc R U . . .
C10_5 C 0.1097(7) 0.4992(4) 0.3424(9) 0.030(2) Uani 1 1 d D . . . .
B1_6 B 0.2752(8) 0.1203(4) 0.3193(11) 0.031(3) Uani 1 1 d D . . . .
N2_6 N 0.1626(6) 0.1506(3) 0.2791(8) 0.030(2) Uani 1 1 d D . . . .
N3_6 N 0.0630(7) 0.1126(4) 0.2373(9) 0.035(2) Uani 1 1 d D . . . .
C4_6 C 0.0695(7) 0.0481(4) 0.2329(10) 0.034(2) Uani 1 1 d D . . . .
H4_6 H -0.002424 0.024132 0.202463 0.041 Uiso 1 1 calc R U . . .
C5_6 C 0.1747(8) 0.0101(4) 0.2695(10) 0.037(3) Uani 1 1 d D . . . .
C6_6 C 0.1724(8) -0.0608(4) 0.2626(12) 0.043(3) Uani 1 1 d D . . . .
H6_6 H 0.098816 -0.083386 0.234285 0.051 Uiso 1 1 calc R U . . .
C7_6 C 0.2751(10) -0.0973(5) 0.2963(16) 0.060(4) Uani 1 1 d D . . . .
H7_6 H 0.273199 -0.144875 0.290138 0.071 Uiso 1 1 calc R U . . .
C8_6 C 0.3830(10) -0.0634(5) 0.3399(14) 0.057(4) Uani 1 1 d D . . . .
H8_6 H 0.454542 -0.088302 0.364591 0.068 Uiso 1 1 calc R U . . .
C9_6 C 0.3862(8) 0.0058(4) 0.3472(11) 0.038(3) Uani 1 1 d D . . . .
H9_6 H 0.460212 0.028053 0.375201 0.046 Uiso 1 1 calc R U . . .
C10_6 C 0.2822(7) 0.0437(4) 0.3140(10) 0.032(2) Uani 1 1 d D . . . .
C1_7 C 0.3800(9) 0.1714(5) 0.3709(8) 0.030(2) Uani 1 1 d D . . . .
C2_7 C 0.4236(8) 0.1807(5) 0.4885(8) 0.030(2) Uani 1 1 d D . . . .
C3_7 C 0.5154(10) 0.2258(6) 0.5341(9) 0.036(3) Uani 1 1 d D . . . .
C4_7 C 0.5637(10) 0.2605(6) 0.4611(8) 0.038(3) Uani 1 1 d D . . . .
H4_7 H 0.626600 0.291151 0.491998 0.046 Uiso 1 1 calc R U . . .
C5_7 C 0.5232(10) 0.2520(6) 0.3449(9) 0.037(2) Uani 1 1 d D . . . .
C6_7 C 0.4306(9) 0.2076(5) 0.3001(8) 0.030(2) Uani 1 1 d D . . . .
C7_7 C 0.3659(11) 0.1441(6) 0.5655(10) 0.037(3) Uani 1 1 d D . . . .
H7A_7 H 0.425155 0.116543 0.619457 0.055 Uiso 1 1 calc R U . . .
H7B_7 H 0.302287 0.115255 0.520163 0.055 Uiso 1 1 calc R U . . .
H7C_7 H 0.332992 0.177025 0.606660 0.055 Uiso 1 1 calc R U . . .
C8_7 C 0.5612(13) 0.2359(7) 0.6610(10) 0.049(3) Uani 1 1 d D . . . .
H8A_7 H 0.596487 0.193990 0.697261 0.074 Uiso 1 1 calc R U . . .
H8B_7 H 0.495548 0.248860 0.689447 0.074 Uiso 1 1 calc R U . . .
H8C_7 H 0.621231 0.271497 0.678307 0.074 Uiso 1 1 calc R U . . .
C9_7 C 0.5789(13) 0.2913(7) 0.2692(11) 0.045(3) Uani 1 1 d D . . . .
H9A_7 H 0.521024 0.323164 0.223485 0.067 Uiso 1 1 calc R U . . .
H9B_7 H 0.603698 0.260193 0.219403 0.067 Uiso 1 1 calc R U . . .
H9C_7 H 0.647989 0.315951 0.315811 0.067 Uiso 1 1 calc R U . . .
C10_7 C 0.3856(11) 0.1983(8) 0.1729(9) 0.041(3) Uani 1 1 d D . . . .
H10A_7 H 0.425104 0.230451 0.136433 0.062 Uiso 1 1 calc R U . . .
H10B_7 H 0.299956 0.206002 0.146561 0.062 Uiso 1 1 calc R U . . .
H10C_7 H 0.402721 0.152422 0.153715 0.062 Uiso 1 1 calc R U . . .
C1_8 C -0.3157(9) 0.0858(6) 0.0549(8) 0.030(2) Uani 1 1 d D . . . .
C2_8 C -0.2979(9) 0.0445(5) -0.0308(8) 0.029(2) Uani 1 1 d D . . . .
C3_8 C -0.2660(10) -0.0228(5) -0.0082(9) 0.033(2) Uani 1 1 d D . . . .
C4_8 C -0.2537(11) -0.0477(6) 0.0992(9) 0.037(3) Uani 1 1 d D . . . .
H4_8 H -0.232809 -0.093531 0.114631 0.044 Uiso 1 1 calc R U . . .
C5_8 C -0.2708(10) -0.0079(5) 0.1848(9) 0.033(2) Uani 1 1 d D . . . .
C6_8 C -0.3053(9) 0.0590(5) 0.1621(9) 0.032(2) Uani 1 1 d D . . . .
C7_8 C -0.3073(11) 0.0738(6) -0.1466(10) 0.037(3) Uani 1 1 d D . . . .
H7A_8 H -0.312431 0.122865 -0.143600 0.056 Uiso 1 1 calc R U . . .
H7B_8 H -0.378338 0.056152 -0.202300 0.056 Uiso 1 1 calc R U . . .
H7C_8 H -0.237142 0.061147 -0.168292 0.056 Uiso 1 1 calc R U . . .
C8_8 C -0.2447(13) -0.0684(7) -0.0958(11) 0.045(3) Uani 1 1 d D . . . .
H8A_8 H -0.172276 -0.054595 -0.112496 0.068 Uiso 1 1 calc R U . . .
H8B_8 H -0.311891 -0.065764 -0.164798 0.068 Uiso 1 1 calc R U . . .
H8C_8 H -0.235950 -0.114688 -0.067593 0.068 Uiso 1 1 calc R U . . .
C9_8 C -0.2594(14) -0.0376(7) 0.2993(10) 0.047(3) Uani 1 1 d D . . . .
H9A_8 H -0.202161 -0.011348 0.357601 0.071 Uiso 1 1 calc R U . . .
H9B_8 H -0.231959 -0.084186 0.301595 0.071 Uiso 1 1 calc R U . . .
H9C_8 H -0.336520 -0.036546 0.313298 0.071 Uiso 1 1 calc R U . . .
C10_8 C -0.3317(12) 0.1012(6) 0.2532(9) 0.038(3) Uani 1 1 d D . . . .
H10A_8 H -0.261385 0.103131 0.319438 0.057 Uiso 1 1 calc R U . . .
H10B_8 H -0.397433 0.081058 0.274535 0.057 Uiso 1 1 calc R U . . .
H10C_8 H -0.353473 0.146803 0.224544 0.057 Uiso 1 1 calc R U . . .
C1_9 C -0.1328(9) 0.4740(6) 0.2417(9) 0.032(2) Uani 1 1 d D . . . .
C2_9 C -0.2024(9) 0.4698(6) 0.3155(9) 0.036(3) Uani 1 1 d D . . . .
C3_9 C -0.3259(9) 0.4725(6) 0.2720(10) 0.038(3) Uani 1 1 d D . . . .
C4_9 C -0.3752(10) 0.4817(6) 0.1567(9) 0.040(3) Uani 1 1 d D . . . .
H4_9 H -0.459004 0.482452 0.126902 0.048 Uiso 1 1 calc R U . . .
C5_9 C -0.3095(9) 0.4899(6) 0.0829(9) 0.038(3) Uani 1 1 d D . . . .
C6_9 C -0.1856(9) 0.4865(6) 0.1260(9) 0.031(2) Uani 1 1 d D . . . .
C7_9 C -0.1471(11) 0.4604(8) 0.4417(10) 0.046(3) Uani 1 1 d D . . . .
H7A_9 H -0.061205 0.466625 0.461132 0.069 Uiso 1 1 calc R U . . .
H7B_9 H -0.164127 0.414962 0.463101 0.069 Uiso 1 1 calc R U . . .
H7C_9 H -0.180094 0.493473 0.482430 0.069 Uiso 1 1 calc R U . . .
C8_9 C -0.4032(12) 0.4639(8) 0.3495(12) 0.046(3) Uani 1 1 d D . . . .
H8A_9 H -0.486302 0.460276 0.303918 0.070 Uiso 1 1 calc R U . . .
H8B_9 H -0.393279 0.502906 0.399719 0.070 Uiso 1 1 calc R U . . .
H8C_9 H -0.379653 0.423044 0.394760 0.070 Uiso 1 1 calc R U . . .
C9_9 C -0.3704(12) 0.5011(8) -0.0410(11) 0.050(3) Uani 1 1 d D . . . .
H9A_9 H -0.364614 0.548658 -0.059295 0.075 Uiso 1 1 calc R U . . .
H9B_9 H -0.453920 0.488394 -0.058741 0.075 Uiso 1 1 calc R U . . .
H9C_9 H -0.332309 0.473561 -0.085626 0.075 Uiso 1 1 calc R U . . .
C10_9 C -0.1122(11) 0.4955(7) 0.0466(10) 0.042(3) Uani 1 1 d D . . . .
H10A_9 H -0.152663 0.526477 -0.014166 0.063 Uiso 1 1 calc R U . . .
H10B_9 H -0.101665 0.451932 0.014123 0.063 Uiso 1 1 calc R U . . .
H10C_9 H -0.034716 0.514003 0.088141 0.063 Uiso 1 1 calc R U . . .
O1_1 O 0.9138(12) 0.2498(9) 0.8561(12) 0.105(3) Uiso 1 1 d G U . . .
C1_1 C 0.9789(16) 0.3000(9) 0.9294(15) 0.105(3) Uiso 1 1 d G U . . .
H1A_1 H 0.925206 0.329481 0.955606 0.126 Uiso 1 1 calc R U . . .
H1B_1 H 1.023650 0.327893 0.890177 0.126 Uiso 1 1 calc R U . . .
C2_1 C 1.0626(18) 0.2635(10) 1.0278(16) 0.105(3) Uiso 1 1 d G U . . .
H2A_1 H 1.025337 0.254454 1.087877 0.126 Uiso 1 1 calc R U . . .
H2B_1 H 1.136550 0.289256 1.060015 0.126 Uiso 1 1 calc R U . . .
C3_1 C 1.0852(17) 0.1992(10) 0.9728(17) 0.105(3) Uiso 1 1 d G U . . .
H3A_1 H 1.147057 0.205429 0.934907 0.126 Uiso 1 1 calc R U . . .
H3B_1 H 1.108742 0.162240 1.028427 0.126 Uiso 1 1 calc R U . . .
C4_1 C 0.9659(16) 0.1861(9) 0.8884(15) 0.105(3) Uiso 1 1 d G U . . .
H4A_1 H 0.974922 0.161729 0.821984 0.126 Uiso 1 1 calc R U . . .
H4B_1 H 0.916079 0.158767 0.923078 0.126 Uiso 1 1 calc R U . . .
O1_2 O -1.1162(17) 0.2469(13) -0.5504(15) 0.140(5) Uiso 1 1 d G U . . .
C1_2 C -1.106(2) 0.2960(12) -0.467(2) 0.140(5) Uiso 1 1 d G U . . .
H1A_2 H -1.174787 0.294171 -0.437358 0.168 Uiso 1 1 calc R U . . .
H1B_2 H -1.101893 0.341374 -0.498155 0.168 Uiso 1 1 calc R U . . .
C2_2 C -0.994(2) 0.2805(14) -0.3751(19) 0.140(5) Uiso 1 1 d G U . . .
H2A_2 H -1.008490 0.248677 -0.319371 0.168 Uiso 1 1 calc R U . . .
H2B_2 H -0.957132 0.321891 -0.335685 0.168 Uiso 1 1 calc R U . . .
C3_2 C -0.9195(19) 0.2494(15) -0.440(2) 0.140(5) Uiso 1 1 d G U . . .
H3A_2 H -0.880434 0.284063 -0.474020 0.168 Uiso 1 1 calc R U . . .
H3B_2 H -0.858673 0.219156 -0.392257 0.168 Uiso 1 1 calc R U . . .
C4_2 C -1.010(2) 0.2110(12) -0.5295(19) 0.140(5) Uiso 1 1 d G U . . .
H4A_2 H -0.985716 0.207711 -0.599137 0.168 Uiso 1 1 calc R U . . .
H4B_2 H -1.018895 0.165023 -0.502785 0.168 Uiso 1 1 calc R U . . .

loop_
_atom_site_aniso_label
_atom_site_aniso_U_11
_atom_site_aniso_U_22
_atom_site_aniso_U_33
_atom_site_aniso_U_23
_atom_site_aniso_U_13
_atom_site_aniso_U_12
Ag1 0.0231(4) 0.0251(4) 0.0427(4) -0.0005(3) 0.0042(3) -0.0003(3)
Ag2 0.0200(3) 0.0312(4) 0.0422(5) -0.0003(3) 0.0000(3) 0.0008(3)
Ag3 0.0221(3) 0.0285(4) 0.0367(4) -0.0016(3) 0.0017(3) -0.0045(3)
B1_4 0.014(5) 0.029(6) 0.034(6) -0.004(5) -0.002(4) 0.002(5)
N2_4 0.017(4) 0.025(4) 0.038(5) -0.001(4) 0.001(4) 0.000(4)
N3_4 0.024(5) 0.026(4) 0.037(5) 0.003(4) -0.002(4) -0.002(4)
C4_4 0.023(5) 0.035(6) 0.033(5) -0.005(5) -0.002(4) -0.004(5)
C5_4 0.028(6) 0.026(6) 0.040(6) 0.003(4) 0.004(5) 0.000(4)
C6_4 0.020(5) 0.033(6) 0.052(7) -0.006(5) -0.005(5) 0.003(5)
C7_4 0.030(6) 0.034(7) 0.047(6) -0.007(5) -0.004(5) 0.001(5)
C8_4 0.025(5) 0.042(7) 0.035(6) -0.003(5) -0.003(4) 0.002(5)
C9_4 0.021(5) 0.042(6) 0.033(5) -0.007(5) 0.000(4) -0.005(5)
C10_4 0.021(5) 0.028(5) 0.033(5) -0.004(4) 0.002(4) -0.005(4)
B1_5 0.026(6) 0.032(7) 0.042(7) -0.003(5) 0.008(5) -0.008(5)
N2_5 0.021(4) 0.021(4) 0.048(6) 0.002(4) 0.000(4) -0.001(4)
N3_5 0.021(4) 0.024(5) 0.035(5) 0.003(4) -0.003(4) -0.002(4)
C4_5 0.021(5) 0.030(6) 0.033(5) 0.003(4) 0.006(4) -0.001(4)
C5_5 0.027(5) 0.030(6) 0.035(5) -0.002(5) 0.011(4) -0.004(5)
C6_5 0.028(6) 0.040(7) 0.034(6) -0.001(5) 0.004(4) -0.004(5)
C7_5 0.034(6) 0.043(7) 0.030(5) -0.006(5) 0.002(5) -0.014(5)
C8_5 0.042(7) 0.028(6) 0.047(7) -0.009(5) 0.016(5) -0.006(5)
C9_5 0.032(6) 0.033(6) 0.033(5) -0.003(5) 0.006(4) -0.002(5)
C10_5 0.026(5) 0.034(6) 0.028(5) 0.005(4) 0.003(4) 0.001(5)
B1_6 0.030(6) 0.026(6) 0.032(6) -0.002(5) -0.001(5) -0.002(5)
N2_6 0.023(4) 0.020(5) 0.042(5) 0.005(4) 0.001(4) -0.003(3)
N3_6 0.025(5) 0.032(5) 0.043(5) -0.003(4) 0.002(4) -0.006(4)
C4_6 0.024(5) 0.025(6) 0.048(7) 0.004(5) 0.005(5) 0.004(4)
C5_6 0.036(6) 0.031(6) 0.040(6) -0.003(5) 0.003(5) 0.001(5)
C6_6 0.028(6) 0.027(6) 0.061(8) -0.007(6) -0.004(5) -0.004(5)
C7_6 0.047(8) 0.027(7) 0.086(11) -0.004(7) -0.008(7) 0.005(6)
C8_6 0.053(9) 0.025(7) 0.073(10) 0.007(6) -0.010(7) 0.015(6)
C9_6 0.030(6) 0.029(6) 0.047(7) 0.001(5) -0.002(5) 0.006(5)
C10_6 0.027(5) 0.028(6) 0.034(5) -0.003(4) -0.002(4) -0.001(4)
C1_7 0.025(5) 0.027(6) 0.033(5) -0.005(4) 0.004(4) 0.003(4)
C2_7 0.017(5) 0.028(5) 0.038(6) 0.005(4) -0.003(4) 0.003(4)
C3_7 0.031(6) 0.028(6) 0.040(6) -0.002(5) -0.002(5) -0.006(5)
C4_7 0.021(5) 0.035(7) 0.050(6) -0.001(5) -0.003(5) -0.002(5)
C5_7 0.035(6) 0.027(5) 0.049(6) 0.001(6) 0.013(5) -0.005(5)
C6_7 0.023(5) 0.026(5) 0.038(6) -0.001(4) 0.002(4) 0.007(4)
C7_7 0.039(6) 0.032(6) 0.035(6) 0.004(5) 0.007(5) -0.004(5)
C8_7 0.044(7) 0.037(7) 0.050(7) -0.002(6) -0.010(6) -0.014(6)
C9_7 0.045(7) 0.040(7) 0.051(7) -0.003(6) 0.017(6) -0.006(6)
C10_7 0.033(6) 0.051(8) 0.037(6) -0.003(5) 0.006(5) -0.010(6)
C1_8 0.017(5) 0.031(6) 0.041(6) -0.004(5) 0.007(4) -0.002(4)
C2_8 0.014(4) 0.029(5) 0.040(6) -0.004(4) 0.002(4) -0.007(4)
C3_8 0.025(5) 0.030(6) 0.041(6) -0.001(5) 0.004(4) -0.006(4)
C4_8 0.035(6) 0.022(5) 0.052(7) 0.004(5) 0.009(5) 0.006(5)
C5_8 0.029(6) 0.026(5) 0.040(6) -0.002(5) 0.003(5) -0.004(5)
C6_8 0.022(5) 0.029(6) 0.042(6) -0.004(5) 0.007(4) -0.001(4)
C7_8 0.037(6) 0.030(6) 0.046(7) -0.001(5) 0.014(5) 0.002(5)
C8_8 0.046(7) 0.041(7) 0.051(7) -0.004(6) 0.017(6) 0.000(6)
C9_8 0.059(8) 0.038(7) 0.042(7) 0.007(6) 0.013(6) 0.008(6)
C10_8 0.043(7) 0.037(6) 0.034(6) 0.001(5) 0.010(5) 0.001(5)
C1_9 0.027(5) 0.023(5) 0.045(6) 0.000(5) 0.010(5) -0.001(4)
C2_9 0.028(6) 0.028(6) 0.044(6) 0.007(5) -0.002(5) -0.002(5)
C3_9 0.026(5) 0.031(6) 0.059(7) -0.001(5) 0.013(5) 0.003(5)
C4_9 0.030(6) 0.026(6) 0.059(8) 0.002(5) 0.006(5) -0.002(5)
C5_9 0.023(5) 0.029(6) 0.049(7) 0.000(5) -0.007(5) 0.003(5)
C6_9 0.027(5) 0.025(5) 0.039(6) 0.005(5) 0.005(5) 0.005(4)
C7_9 0.043(7) 0.052(8) 0.041(7) 0.010(6) 0.009(6) 0.007(7)
C8_9 0.040(7) 0.042(7) 0.062(8) 0.002(6) 0.022(6) 0.005(6)
C9_9 0.030(6) 0.050(8) 0.058(8) 0.013(7) -0.004(6) 0.009(6)
C10_9 0.033(6) 0.047(7) 0.042(7) 0.003(6) 0.006(5) 0.006(5)

loop_
_atom_type_symbol
_atom_type_description
_atom_type_scat_dispersion_real
_atom_type_scat_dispersion_imag
_atom_type_scat_source
C C 0.0181 0.0091 'International Tables Vol C Tables 4.2.6.8 and 6.1.1.4'
H H 0.0000 0.0000 'International Tables Vol C Tables 4.2.6.8 and 6.1.1.4'
B B 0.0090 0.0039 'International Tables Vol C Tables 4.2.6.8 and 6.1.1.4'
N N 0.0311 0.0180 'International Tables Vol C Tables 4.2.6.8 and 6.1.1.4'
Ag Ag 0.1306 4.2820 'International Tables Vol C Tables 4.2.6.8 and 6.1.1.4'
O O 0.0492 0.0322 'International Tables Vol C Tables 4.2.6.8 and 6.1.1.4'

loop_
_exptl_crystal_face_index_h
_exptl_crystal_face_index_k
_exptl_crystal_face_index_l
_exptl_crystal_face_perp_dist
2 -1 -2 0.0360
0 -1 2 0.0225
3 0 -1 0.0285
-1 0 0 0.0172
1 0 0 0.0234
1 1 -2 0.0279
-1 1 -2 0.0281
1 -2 -1 0.0456
-1 2 1 0.0238
0 -2 2 0.0169
0 2 -2 0.0247
1 5 0 0.0308
-2 -5 0 0.0385

loop_
_geom_angle_atom_site_label_1
_geom_angle_atom_site_label_2
_geom_angle_atom_site_label_3
_geom_angle
_geom_angle_site_symmetry_1
_geom_angle_site_symmetry_3
_geom_angle_publ_flag
N2_6 Ag1 N3_5 173.9(4) . . ?
N2_6 Ag1 Ag2 61.6(2) . . ?
N3_5 Ag1 Ag2 121.11(19) . . ?
N2_6 Ag1 Ag3 120.9(2) . . ?
N3_5 Ag1 Ag3 62.24(19) . . ?
Ag2 Ag1 Ag3 59.25(3) . . ?
N2_4 Ag2 N3_6 173.9(3) . . ?
N2_4 Ag2 Ag3 61.4(2) . . ?
N3_6 Ag2 Ag3 124.1(2) . . ?
N2_4 Ag2 Ag1 122.4(2) . . ?
N3_6 Ag2 Ag1 62.9(2) . . ?
Ag3 Ag2 Ag1 61.21(3) . . ?
N2_5 Ag3 N3_4 176.7(3) . . ?
N2_5 Ag3 Ag2 119.9(2) . . ?
N3_4 Ag3 Ag2 63.2(2) . . ?
N2_5 Ag3 Ag1 61.3(2) . . ?
N3_4 Ag3 Ag1 122.0(2) . . ?
Ag2 Ag3 Ag1 59.55(2) . . ?
N2_4 B1_4 C10_4 117.0(7) . . ?
N2_4 B1_4 C1_8 115.0(7) . . ?
C10_4 B1_4 C1_8 128.0(7) . . ?
N3_4 N2_4 B1_4 122.2(7) . . ?
N3_4 N2_4 Ag2 121.1(5) . . ?
B1_4 N2_4 Ag2 116.4(5) . . ?
C4_4 N3_4 N2_4 120.2(7) . . ?
C4_4 N3_4 Ag3 126.1(6) . . ?
N2_4 N3_4 Ag3 113.4(5) . . ?
N3_4 C4_4 C5_4 125.0(8) . . ?
N3_4 C4_4 H4_4 117.5 . . ?
C5_4 C4_4 H4_4 117.5 . . ?
C10_4 C5_4 C4_4 119.3(7) . . ?
C10_4 C5_4 C6_4 120.1(7) . . ?
C4_4 C5_4 C6_4 120.6(7) . . ?
C7_4 C6_4 C5_4 120.5(8) . . ?
C7_4 C6_4 H6_4 119.8 . . ?
C5_4 C6_4 H6_4 119.8 . . ?
C6_4 C7_4 C8_4 119.2(8) . . ?
C6_4 C7_4 H7_4 120.4 . . ?
C8_4 C7_4 H7_4 120.4 . . ?
C9_4 C8_4 C7_4 120.9(8) . . ?
C9_4 C8_4 H8_4 119.5 . . ?
C7_4 C8_4 H8_4 119.5 . . ?
C8_4 C9_4 C10_4 120.4(8) . . ?
C8_4 C9_4 H9_4 119.8 . . ?
C10_4 C9_4 H9_4 119.8 . . ?
C9_4 C10_4 C5_4 118.9(7) . . ?
C9_4 C10_4 B1_4 124.9(7) . . ?
C5_4 C10_4 B1_4 116.2(7) . . ?
N2_5 B1_5 C10_5 117.5(7) . . ?
N2_5 B1_5 C1_9 113.6(7) . . ?
C10_5 B1_5 C1_9 128.9(8) . . ?
N3_5 N2_5 B1_5 122.3(7) . . ?
N3_5 N2_5 Ag3 120.2(5) . . ?
B1_5 N2_5 Ag3 117.3(5) . . ?
C4_5 N3_5 N2_5 119.4(7) . . ?
C4_5 N3_5 Ag1 124.9(6) . . ?
N2_5 N3_5 Ag1 115.6(5) . . ?
N3_5 C4_5 C5_5 125.8(8) . . ?
N3_5 C4_5 H4_5 117.1 . . ?
C5_5 C4_5 H4_5 117.1 . . ?
C10_5 C5_5 C4_5 119.1(7) . . ?
C10_5 C5_5 C6_5 119.6(7) . . ?
C4_5 C5_5 C6_5 121.2(7) . . ?
C7_5 C6_5 C5_5 121.2(8) . . ?
C7_5 C6_5 H6_5 119.4 . . ?
C5_5 C6_5 H6_5 119.4 . . ?
C6_5 C7_5 C8_5 118.9(8) . . ?
C6_5 C7_5 H7_5 120.5 . . ?
C8_5 C7_5 H7_5 120.5 . . ?
C9_5 C8_5 C7_5 120.6(8) . . ?
C9_5 C8_5 H8_5 119.7 . . ?
C7_5 C8_5 H8_5 119.7 . . ?
C8_5 C9_5 C10_5 120.8(8) . . ?
C8_5 C9_5 H9_5 119.6 . . ?
C10_5 C9_5 H9_5 119.6 . . ?
C9_5 C10_5 C5_5 118.8(7) . . ?
C9_5 C10_5 B1_5 125.6(7) . . ?
C5_5 C10_5 B1_5 115.6(7) . . ?
N2_6 B1_6 C10_6 117.9(7) . . ?
N2_6 B1_6 C1_7 114.3(7) . . ?
C10_6 B1_6 C1_7 127.6(8) . . ?
N3_6 N2_6 B1_6 121.0(7) . . ?
N3_6 N2_6 Ag1 119.0(5) . . ?
B1_6 N2_6 Ag1 120.0(5) . . ?
C4_6 N3_6 N2_6 120.8(7) . . ?
C4_6 N3_6 Ag2 122.7(6) . . ?
N2_6 N3_6 Ag2 116.1(5) . . ?
N3_6 C4_6 C5_6 125.4(8) . . ?
N3_6 C4_6 H4_6 117.3 . . ?
C5_6 C4_6 H4_6 117.3 . . ?
C10_6 C5_6 C4_6 118.9(7) . . ?
C10_6 C5_6 C6_6 120.0(7) . . ?
C4_6 C5_6 C6_6 121.1(7) . . ?
C7_6 C6_6 C5_6 120.8(8) . . ?
C7_6 C6_6 H6_6 119.6 . . ?
C5_6 C6_6 H6_6 119.6 . . ?
C6_6 C7_6 C8_6 119.1(8) . . ?
C6_6 C7_6 H7_6 120.5 . . ?
C8_6 C7_6 H7_6 120.5 . . ?
C9_6 C8_6 C7_6 120.6(8) . . ?
C9_6 C8_6 H8_6 119.7 . . ?
C7_6 C8_6 H8_6 119.7 . . ?
C8_6 C9_6 C10_6 121.0(8) . . ?
C8_6 C9_6 H9_6 119.5 . . ?
C10_6 C9_6 H9_6 119.5 . . ?
C9_6 C10_6 C5_6 118.5(7) . . ?
C9_6 C10_6 B1_6 125.4(7) . . ?
C5_6 C10_6 B1_6 116.0(7) . . ?
C6_7 C1_7 C2_7 119.3(9) . . ?
C6_7 C1_7 B1_6 120.5(9) . . ?
C2_7 C1_7 B1_6 120.3(9) . . ?
C3_7 C2_7 C1_7 120.4(9) . . ?
C3_7 C2_7 C7_7 119.8(9) . . ?
C1_7 C2_7 C7_7 119.7(9) . . ?
C4_7 C3_7 C2_7 118.6(9) . . ?
C4_7 C3_7 C8_7 121.4(10) . . ?
C2_7 C3_7 C8_7 120.0(10) . . ?
C5_7 C4_7 C3_7 122.4(10) . . ?
C5_7 C4_7 H4_7 118.8 . . ?
C3_7 C4_7 H4_7 118.8 . . ?
C4_7 C5_7 C6_7 118.6(9) . . ?
C4_7 C5_7 C9_7 120.2(10) . . ?
C6_7 C5_7 C9_7 121.2(10) . . ?
C5_7 C6_7 C1_7 120.7(9) . . ?
C5_7 C6_7 C10_7 118.9(9) . . ?
C1_7 C6_7 C10_7 120.4(9) . . ?
C2_7 C7_7 H7A_7 109.5 . . ?
C2_7 C7_7 H7B_7 109.5 . . ?
H7A_7 C7_7 H7B_7 109.5 . . ?
C2_7 C7_7 H7C_7 109.5 . . ?
H7A_7 C7_7 H7C_7 109.5 . . ?
H7B_7 C7_7 H7C_7 109.5 . . ?
C3_7 C8_7 H8A_7 109.5 . . ?
C3_7 C8_7 H8B_7 109.5 . . ?
H8A_7 C8_7 H8B_7 109.5 . . ?
C3_7 C8_7 H8C_7 109.5 . . ?
H8A_7 C8_7 H8C_7 109.5 . . ?
H8B_7 C8_7 H8C_7 109.5 . . ?
C5_7 C9_7 H9A_7 109.5 . . ?
C5_7 C9_7 H9B_7 109.5 . . ?
H9A_7 C9_7 H9B_7 109.5 . . ?
C5_7 C9_7 H9C_7 109.5 . . ?
H9A_7 C9_7 H9C_7 109.5 . . ?
H9B_7 C9_7 H9C_7 109.5 . . ?
C6_7 C10_7 H10A_7 109.5 . . ?
C6_7 C10_7 H10B_7 109.5 . . ?
H10A_7 C10_7 H10B_7 109.5 . . ?
C6_7 C10_7 H10C_7 109.5 . . ?
H10A_7 C10_7 H10C_7 109.5 . . ?
H10B_7 C10_7 H10C_7 109.5 . . ?
C6_8 C1_8 C2_8 120.3(10) . . ?
C6_8 C1_8 B1_4 120.5(9) . . ?
C2_8 C1_8 B1_4 119.3(9) . . ?
C3_8 C2_8 C1_8 120.0(9) . . ?
C3_8 C2_8 C7_8 119.6(9) . . ?
C1_8 C2_8 C7_8 120.3(9) . . ?
C4_8 C3_8 C2_8 118.6(9) . . ?
C4_8 C3_8 C8_8 119.4(10) . . ?
C2_8 C3_8 C8_8 122.0(10) . . ?
C3_8 C4_8 C5_8 122.3(10) . . ?
C3_8 C4_8 H4_8 118.8 . . ?
C5_8 C4_8 H4_8 118.8 . . ?
C4_8 C5_8 C6_8 119.4(9) . . ?
C4_8 C5_8 C9_8 120.4(10) . . ?
C6_8 C5_8 C9_8 120.2(10) . . ?
C5_8 C6_8 C1_8 119.4(9) . . ?
C5_8 C6_8 C10_8 119.5(10) . . ?
C1_8 C6_8 C10_8 121.2(9) . . ?
C2_8 C7_8 H7A_8 109.5 . . ?
C2_8 C7_8 H7B_8 109.5 . . ?
H7A_8 C7_8 H7B_8 109.5 . . ?
C2_8 C7_8 H7C_8 109.5 . . ?
H7A_8 C7_8 H7C_8 109.5 . . ?
H7B_8 C7_8 H7C_8 109.5 . . ?
C3_8 C8_8 H8A_8 109.5 . . ?
C3_8 C8_8 H8B_8 109.5 . . ?
H8A_8 C8_8 H8B_8 109.5 . . ?
C3_8 C8_8 H8C_8 109.5 . . ?
H8A_8 C8_8 H8C_8 109.5 . . ?
H8B_8 C8_8 H8C_8 109.5 . . ?
C5_8 C9_8 H9A_8 109.5 . . ?
C5_8 C9_8 H9B_8 109.5 . . ?
H9A_8 C9_8 H9B_8 109.5 . . ?
C5_8 C9_8 H9C_8 109.5 . . ?
H9A_8 C9_8 H9C_8 109.5 . . ?
H9B_8 C9_8 H9C_8 109.5 . . ?
C6_8 C10_8 H10A_8 109.5 . . ?
C6_8 C10_8 H10B_8 109.5 . . ?
H10A_8 C10_8 H10B_8 109.5 . . ?
C6_8 C10_8 H10C_8 109.5 . . ?
H10A_8 C10_8 H10C_8 109.5 . . ?
H10B_8 C10_8 H10C_8 109.5 . . ?
C6_9 C1_9 C2_9 120.5(10) . . ?
C6_9 C1_9 B1_5 119.6(9) . . ?
C2_9 C1_9 B1_5 119.3(10) . . ?
C3_9 C2_9 C1_9 119.6(10) . . ?
C3_9 C2_9 C7_9 118.8(10) . . ?
C1_9 C2_9 C7_9 121.6(10) . . ?
C4_9 C3_9 C2_9 118.1(10) . . ?
C4_9 C3_9 C8_9 121.3(10) . . ?
C2_9 C3_9 C8_9 120.5(10) . . ?
C5_9 C4_9 C3_9 123.7(11) . . ?
C5_9 C4_9 H4_9 118.1 . . ?
C3_9 C4_9 H4_9 118.1 . . ?
C4_9 C5_9 C6_9 118.3(10) . . ?
C4_9 C5_9 C9_9 120.2(10) . . ?
C6_9 C5_9 C9_9 121.5(11) . . ?
C5_9 C6_9 C1_9 119.5(10) . . ?
C5_9 C6_9 C10_9 119.1(10) . . ?
C1_9 C6_9 C10_9 121.4(9) . . ?
C2_9 C7_9 H7A_9 109.5 . . ?
C2_9 C7_9 H7B_9 109.5 . . ?
H7A_9 C7_9 H7B_9 109.5 . . ?
C2_9 C7_9 H7C_9 109.5 . . ?
H7A_9 C7_9 H7C_9 109.5 . . ?
H7B_9 C7_9 H7C_9 109.5 . . ?
C3_9 C8_9 H8A_9 109.5 . . ?
C3_9 C8_9 H8B_9 109.5 . . ?
H8A_9 C8_9 H8B_9 109.5 . . ?
C3_9 C8_9 H8C_9 109.5 . . ?
H8A_9 C8_9 H8C_9 109.5 . . ?
H8B_9 C8_9 H8C_9 109.5 . . ?
C5_9 C9_9 H9A_9 109.5 . . ?
C5_9 C9_9 H9B_9 109.5 . . ?
H9A_9 C9_9 H9B_9 109.5 . . ?
C5_9 C9_9 H9C_9 109.5 . . ?
H9A_9 C9_9 H9C_9 109.5 . . ?
H9B_9 C9_9 H9C_9 109.5 . . ?
C6_9 C10_9 H10A_9 109.5 . . ?
C6_9 C10_9 H10B_9 109.5 . . ?
H10A_9 C10_9 H10B_9 109.5 . . ?
C6_9 C10_9 H10C_9 109.5 . . ?
H10A_9 C10_9 H10C_9 109.5 . . ?
H10B_9 C10_9 H10C_9 109.5 . . ?
C1_1 O1_1 C4_1 110.1 . . ?
O1_1 C1_1 C2_1 106.3 . . ?
O1_1 C1_1 H1A_1 110.5 . . ?
C2_1 C1_1 H1A_1 110.5 . . ?
O1_1 C1_1 H1B_1 110.5 . . ?
C2_1 C1_1 H1B_1 110.5 . . ?
H1A_1 C1_1 H1B_1 108.7 . . ?
C1_1 C2_1 C3_1 101.8 . . ?
C1_1 C2_1 H2A_1 111.4 . . ?
C3_1 C2_1 H2A_1 111.4 . . ?
C1_1 C2_1 H2B_1 111.4 . . ?
C3_1 C2_1 H2B_1 111.4 . . ?
H2A_1 C2_1 H2B_1 109.3 . . ?
C4_1 C3_1 C2_1 101.8 . . ?
C4_1 C3_1 H3A_1 111.4 . . ?
C2_1 C3_1 H3A_1 111.4 . . ?
C4_1 C3_1 H3B_1 111.4 . . ?
C2_1 C3_1 H3B_1 111.4 . . ?
H3A_1 C3_1 H3B_1 109.3 . . ?
O1_1 C4_1 C3_1 106.3 . . ?
O1_1 C4_1 H4A_1 110.5 . . ?
C3_1 C4_1 H4A_1 110.5 . . ?
O1_1 C4_1 H4B_1 110.5 . . ?
C3_1 C4_1 H4B_1 110.5 . . ?
H4A_1 C4_1 H4B_1 108.7 . . ?
C1_2 O1_2 C4_2 110.1 . . ?
O1_2 C1_2 C2_2 106.3 . . ?
O1_2 C1_2 H1A_2 110.5 . . ?
C2_2 C1_2 H1A_2 110.5 . . ?
O1_2 C1_2 H1B_2 110.5 . . ?
C2_2 C1_2 H1B_2 110.5 . . ?
H1A_2 C1_2 H1B_2 108.7 . . ?
C1_2 C2_2 C3_2 101.8 . . ?
C1_2 C2_2 H2A_2 111.4 . . ?
C3_2 C2_2 H2A_2 111.4 . . ?
C1_2 C2_2 H2B_2 111.4 . . ?
C3_2 C2_2 H2B_2 111.4 . . ?
H2A_2 C2_2 H2B_2 109.3 . . ?
C4_2 C3_2 C2_2 101.8 . . ?
C4_2 C3_2 H3A_2 111.4 . . ?
C2_2 C3_2 H3A_2 111.4 . . ?
C4_2 C3_2 H3B_2 111.4 . . ?
C2_2 C3_2 H3B_2 111.4 . . ?
H3A_2 C3_2 H3B_2 109.3 . . ?
O1_2 C4_2 C3_2 106.3 . . ?
O1_2 C4_2 H4A_2 110.5 . . ?
C3_2 C4_2 H4A_2 110.5 . . ?
O1_2 C4_2 H4B_2 110.5 . . ?
C3_2 C4_2 H4B_2 110.5 . . ?
H4A_2 C4_2 H4B_2 108.7 . . ?

loop_
_geom_bond_atom_site_label_1
_geom_bond_atom_site_label_2
_geom_bond_distance
_geom_bond_site_symmetry_2
_geom_bond_publ_flag
Ag1 N2_6 2.074(7) . ?
Ag1 N3_5 2.114(8) . ?
Ag1 Ag2 3.2908(13) . ?
Ag1 Ag3 3.3454(13) . ?
Ag2 N2_4 2.050(7) . ?
Ag2 N3_6 2.071(8) . ?
Ag2 Ag3 3.2805(13) . ?
Ag3 N2_5 2.084(7) . ?
Ag3 N3_4 2.097(8) . ?
B1_4 N2_4 1.409(9) . ?
B1_4 C10_4 1.530(10) . ?
B1_4 C1_8 1.613(14) . ?
N2_4 N3_4 1.365(8) . ?
N3_4 C4_4 1.289(9) . ?
C4_4 C5_4 1.411(10) . ?
C4_4 H4_4 0.9500 . ?
C5_4 C10_4 1.397(10) . ?
C5_4 C6_4 1.412(10) . ?
C6_4 C7_4 1.369(11) . ?
C6_4 H6_4 0.9500 . ?
C7_4 C8_4 1.401(12) . ?
C7_4 H7_4 0.9500 . ?
C8_4 C9_4 1.379(10) . ?
C8_4 H8_4 0.9500 . ?
C9_4 C10_4 1.396(10) . ?
C9_4 H9_4 0.9500 . ?
B1_5 N2_5 1.408(10) . ?
B1_5 C10_5 1.530(10) . ?
B1_5 C1_9 1.588(14) . ?
N2_5 N3_5 1.366(8) . ?
N3_5 C4_5 1.289(9) . ?
C4_5 C5_5 1.410(10) . ?
C4_5 H4_5 0.9500 . ?
C5_5 C10_5 1.398(10) . ?
C5_5 C6_5 1.411(10) . ?
C6_5 C7_5 1.369(11) . ?
C6_5 H6_5 0.9500 . ?
C7_5 C8_5 1.402(12) . ?
C7_5 H7_5 0.9500 . ?
C8_5 C9_5 1.380(10) . ?
C8_5 H8_5 0.9500 . ?
C9_5 C10_5 1.396(10) . ?
C9_5 H9_5 0.9500 . ?
B1_6 N2_6 1.410(9) . ?
B1_6 C10_6 1.530(10) . ?
B1_6 C1_7 1.582(13) . ?
N2_6 N3_6 1.367(8) . ?
N3_6 C4_6 1.289(9) . ?
C4_6 C5_6 1.411(10) . ?
C4_6 H4_6 0.9500 . ?
C5_6 C10_6 1.397(10) . ?
C5_6 C6_6 1.412(10) . ?
C6_6 C7_6 1.369(11) . ?
C6_6 H6_6 0.9500 . ?
C7_6 C8_6 1.402(12) . ?
C7_6 H7_6 0.9500 . ?
C8_6 C9_6 1.380(11) . ?
C8_6 H8_6 0.9500 . ?
C9_6 C10_6 1.396(10) . ?
C9_6 H9_6 0.9500 . ?
C1_7 C6_7 1.403(13) . ?
C1_7 C2_7 1.406(12) . ?
C2_7 C3_7 1.392(12) . ?
C2_7 C7_7 1.517(13) . ?
C3_7 C4_7 1.391(13) . ?
C3_7 C8_7 1.518(13) . ?
C4_7 C5_7 1.387(13) . ?
C4_7 H4_7 0.9500 . ?
C5_7 C6_7 1.389(13) . ?
C5_7 C9_7 1.516(14) . ?
C6_7 C10_7 1.518(13) . ?
C7_7 H7A_7 0.9800 . ?
C7_7 H7B_7 0.9800 . ?
C7_7 H7C_7 0.9800 . ?
C8_7 H8A_7 0.9800 . ?
C8_7 H8B_7 0.9800 . ?
C8_7 H8C_7 0.9800 . ?
C9_7 H9A_7 0.9800 . ?
C9_7 H9B_7 0.9800 . ?
C9_7 H9C_7 0.9800 . ?
C10_7 H10A_7 0.9800 . ?
C10_7 H10B_7 0.9800 . ?
C10_7 H10C_7 0.9800 . ?
C1_8 C6_8 1.404(13) . ?
C1_8 C2_8 1.408(12) . ?
C2_8 C3_8 1.397(13) . ?
C2_8 C7_8 1.523(13) . ?
C3_8 C4_8 1.387(13) . ?
C3_8 C8_8 1.494(14) . ?
C4_8 C5_8 1.388(13) . ?
C4_8 H4_8 0.9500 . ?
C5_8 C6_8 1.395(13) . ?
C5_8 C9_8 1.508(13) . ?
C6_8 C10_8 1.515(13) . ?
C7_8 H7A_8 0.9800 . ?
C7_8 H7B_8 0.9800 . ?
C7_8 H7C_8 0.9800 . ?
C8_8 H8A_8 0.9800 . ?
C8_8 H8B_8 0.9800 . ?
C8_8 H8C_8 0.9800 . ?
C9_8 H9A_8 0.9800 . ?
C9_8 H9B_8 0.9800 . ?
C9_8 H9C_8 0.9800 . ?
C10_8 H10A_8 0.9800 . ?
C10_8 H10B_8 0.9800 . ?
C10_8 H10C_8 0.9800 . ?
C1_9 C6_9 1.405(12) . ?
C1_9 C2_9 1.406(13) . ?
C2_9 C3_9 1.400(13) . ?
C2_9 C7_9 1.517(13) . ?
C3_9 C4_9 1.385(13) . ?
C3_9 C8_9 1.523(14) . ?
C4_9 C5_9 1.378(14) . ?
C4_9 H4_9 0.9500 . ?
C5_9 C6_9 1.404(12) . ?
C5_9 C9_9 1.506(14) . ?
C6_9 C10_9 1.508(14) . ?
C7_9 H7A_9 0.9800 . ?
C7_9 H7B_9 0.9800 . ?
C7_9 H7C_9 0.9800 . ?
C8_9 H8A_9 0.9800 . ?
C8_9 H8B_9 0.9800 . ?
C8_9 H8C_9 0.9800 . ?
C9_9 H9A_9 0.9800 . ?
C9_9 H9B_9 0.9800 . ?
C9_9 H9C_9 0.9800 . ?
C10_9 H10A_9 0.9800 . ?
C10_9 H10B_9 0.9800 . ?
C10_9 H10C_9 0.9800 . ?
O1_1 C1_1 1.414(12) . ?
O1_1 C4_1 1.414(11) . ?
C1_1 C2_1 1.508(12) . ?
C1_1 H1A_1 0.9900 . ?
C1_1 H1B_1 0.9900 . ?
C2_1 C3_1 1.512(12) . ?
C2_1 H2A_1 0.9900 . ?
C2_1 H2B_1 0.9900 . ?
C3_1 C4_1 1.508(12) . ?
C3_1 H3A_1 0.9900 . ?
C3_1 H3B_1 0.9900 . ?
C4_1 H4A_1 0.9900 . ?
C4_1 H4B_1 0.9900 . ?
O1_2 C1_2 1.403(13) . ?
O1_2 C4_2 1.403(13) . ?
C1_2 C2_2 1.497(14) . ?
C1_2 H1A_2 0.9900 . ?
C1_2 H1B_2 0.9900 . ?
C2_2 C3_2 1.500(14) . ?
C2_2 H2A_2 0.9900 . ?
C2_2 H2B_2 0.9900 . ?
C3_2 C4_2 1.496(14) . ?
C3_2 H3A_2 0.9900 . ?
C3_2 H3B_2 0.9900 . ?
C4_2 H4A_2 0.9900 . ?
C4_2 H4B_2 0.9900 . ?

loop_
_geom_torsion_atom_site_label_1
_geom_torsion_atom_site_label_2
_geom_torsion_atom_site_label_3
_geom_torsion_atom_site_label_4
_geom_torsion
_geom_torsion_site_symmetry_1
_geom_torsion_site_symmetry_2
_geom_torsion_site_symmetry_3
_geom_torsion_site_symmetry_4
_geom_torsion_publ_flag
C10_4 B1_4 N2_4 N3_4 -0.1(17) . . . . ?
C1_8 B1_4 N2_4 N3_4 -178.7(10) . . . . ?
C10_4 B1_4 N2_4 Ag2 -174.8(8) . . . . ?
C1_8 B1_4 N2_4 Ag2 6.7(13) . . . . ?
B1_4 N2_4 N3_4 C4_4 0.2(19) . . . . ?
Ag2 N2_4 N3_4 C4_4 174.6(8) . . . . ?
B1_4 N2_4 N3_4 Ag3 174.5(8) . . . . ?
Ag2 N2_4 N3_4 Ag3 -11.1(12) . . . . ?
N2_4 N3_4 C4_4 C5_4 0.5(19) . . . . ?
Ag3 N3_4 C4_4 C5_4 -173.0(9) . . . . ?
N3_4 C4_4 C5_4 C10_4 -1(2) . . . . ?
N3_4 C4_4 C5_4 C6_4 177.5(12) . . . . ?
C10_4 C5_4 C6_4 C7_4 -1(2) . . . . ?
C4_4 C5_4 C6_4 C7_4 -179.6(12) . . . . ?
C5_4 C6_4 C7_4 C8_4 0(2) . . . . ?
C6_4 C7_4 C8_4 C9_4 1(2) . . . . ?
C7_4 C8_4 C9_4 C10_4 -0.7(19) . . . . ?
C8_4 C9_4 C10_4 C5_4 -0.1(18) . . . . ?
C8_4 C9_4 C10_4 B1_4 178.2(11) . . . . ?
C4_4 C5_4 C10_4 C9_4 179.7(11) . . . . ?
C6_4 C5_4 C10_4 C9_4 0.9(19) . . . . ?
C4_4 C5_4 C10_4 B1_4 1.2(18) . . . . ?
C6_4 C5_4 C10_4 B1_4 -177.6(11) . . . . ?
N2_4 B1_4 C10_4 C9_4 -178.9(11) . . . . ?
C1_8 B1_4 C10_4 C9_4 -0.6(19) . . . . ?
N2_4 B1_4 C10_4 C5_4 -0.6(16) . . . . ?
C1_8 B1_4 C10_4 C5_4 177.7(11) . . . . ?
C10_5 B1_5 N2_5 N3_5 4.1(18) . . . . ?
C1_9 B1_5 N2_5 N3_5 -176.2(10) . . . . ?
C10_5 B1_5 N2_5 Ag3 -170.3(8) . . . . ?
C1_9 B1_5 N2_5 Ag3 9.4(14) . . . . ?
B1_5 N2_5 N3_5 C4_5 -0.7(17) . . . . ?
Ag3 N2_5 N3_5 C4_5 173.4(8) . . . . ?
B1_5 N2_5 N3_5 Ag1 175.9(9) . . . . ?
Ag3 N2_5 N3_5 Ag1 -9.9(11) . . . . ?
N2_5 N3_5 C4_5 C5_5 -3.1(18) . . . . ?
Ag1 N3_5 C4_5 C5_5 -179.4(9) . . . . ?
N3_5 C4_5 C5_5 C10_5 3.0(18) . . . . ?
N3_5 C4_5 C5_5 C6_5 -177.0(11) . . . . ?
C10_5 C5_5 C6_5 C7_5 -2.9(18) . . . . ?
C4_5 C5_5 C6_5 C7_5 177.1(11) . . . . ?
C5_5 C6_5 C7_5 C8_5 2.3(18) . . . . ?
C6_5 C7_5 C8_5 C9_5 -0.3(19) . . . . ?
C7_5 C8_5 C9_5 C10_5 -1.2(19) . . . . ?
C8_5 C9_5 C10_5 C5_5 0.6(17) . . . . ?
C8_5 C9_5 C10_5 B1_5 -178.5(12) . . . . ?
C4_5 C5_5 C10_5 C9_5 -178.7(10) . . . . ?
C6_5 C5_5 C10_5 C9_5 1.3(17) . . . . ?
C4_5 C5_5 C10_5 B1_5 0.6(16) . . . . ?
C6_5 C5_5 C10_5 B1_5 -179.4(11) . . . . ?
N2_5 B1_5 C10_5 C9_5 175.4(11) . . . . ?
C1_9 B1_5 C10_5 C9_5 -4(2) . . . . ?
N2_5 B1_5 C10_5 C5_5 -3.8(16) . . . . ?
C1_9 B1_5 C10_5 C5_5 176.5(11) . . . . ?
C10_6 B1_6 N2_6 N3_6 0.3(17) . . . . ?
C1_7 B1_6 N2_6 N3_6 -176.8(10) . . . . ?
C10_6 B1_6 N2_6 Ag1 179.8(8) . . . . ?
C1_7 B1_6 N2_6 Ag1 2.7(14) . . . . ?
B1_6 N2_6 N3_6 C4_6 -0.4(18) . . . . ?
Ag1 N2_6 N3_6 C4_6 -179.9(10) . . . . ?
B1_6 N2_6 N3_6 Ag2 -173.2(9) . . . . ?
Ag1 N2_6 N3_6 Ag2 7.3(11) . . . . ?
N2_6 N3_6 C4_6 C5_6 0(2) . . . . ?
Ag2 N3_6 C4_6 C5_6 172.8(10) . . . . ?
N3_6 C4_6 C5_6 C10_6 0(2) . . . . ?
N3_6 C4_6 C5_6 C6_6 179.1(14) . . . . ?
C10_6 C5_6 C6_6 C7_6 -2(2) . . . . ?
C4_6 C5_6 C6_6 C7_6 178.7(15) . . . . ?
C5_6 C6_6 C7_6 C8_6 1(3) . . . . ?
C6_6 C7_6 C8_6 C9_6 -1(3) . . . . ?
C7_6 C8_6 C9_6 C10_6 2(3) . . . . ?
C8_6 C9_6 C10_6 C5_6 -2(2) . . . . ?
C8_6 C9_6 C10_6 B1_6 179.5(14) . . . . ?
C4_6 C5_6 C10_6 C9_6 -178.3(12) . . . . ?
C6_6 C5_6 C10_6 C9_6 2(2) . . . . ?
C4_6 C5_6 C10_6 B1_6 0.3(18) . . . . ?
C6_6 C5_6 C10_6 B1_6 -179.2(13) . . . . ?
N2_6 B1_6 C10_6 C9_6 178.2(12) . . . . ?
C1_7 B1_6 C10_6 C9_6 -5(2) . . . . ?
N2_6 B1_6 C10_6 C5_6 -0.2(18) . . . . ?
C1_7 B1_6 C10_6 C5_6 176.4(11) . . . . ?
N2_6 B1_6 C1_7 C6_7 -81.6(14) . . . . ?
C10_6 B1_6 C1_7 C6_7 101.6(15) . . . . ?
N2_6 B1_6 C1_7 C2_7 98.6(13) . . . . ?
C10_6 B1_6 C1_7 C2_7 -78.2(16) . . . . ?
C6_7 C1_7 C2_7 C3_7 0.5(17) . . . . ?
B1_6 C1_7 C2_7 C3_7 -179.7(10) . . . . ?
C6_7 C1_7 C2_7 C7_7 177.2(10) . . . . ?
B1_6 C1_7 C2_7 C7_7 -3.0(16) . . . . ?
C1_7 C2_7 C3_7 C4_7 -0.8(18) . . . . ?
C7_7 C2_7 C3_7 C4_7 -177.5(11) . . . . ?
C1_7 C2_7 C3_7 C8_7 179.5(11) . . . . ?
C7_7 C2_7 C3_7 C8_7 2.8(18) . . . . ?
C2_7 C3_7 C4_7 C5_7 0.3(19) . . . . ?
C8_7 C3_7 C4_7 C5_7 -180.0(13) . . . . ?
C3_7 C4_7 C5_7 C6_7 0.5(19) . . . . ?
C3_7 C4_7 C5_7 C9_7 179.9(12) . . . . ?
C4_7 C5_7 C6_7 C1_7 -0.9(18) . . . . ?
C9_7 C5_7 C6_7 C1_7 179.8(11) . . . . ?
C4_7 C5_7 C6_7 C10_7 179.8(12) . . . . ?
C9_7 C5_7 C6_7 C10_7 0.5(18) . . . . ?
C2_7 C1_7 C6_7 C5_7 0.4(17) . . . . ?
B1_6 C1_7 C6_7 C5_7 -179.4(10) . . . . ?
C2_7 C1_7 C6_7 C10_7 179.7(11) . . . . ?
B1_6 C1_7 C6_7 C10_7 -0.1(16) . . . . ?
N2_4 B1_4 C1_8 C6_8 71.3(13) . . . . ?
C10_4 B1_4 C1_8 C6_8 -107.0(13) . . . . ?
N2_4 B1_4 C1_8 C2_8 -107.1(12) . . . . ?
C10_4 B1_4 C1_8 C2_8 74.6(15) . . . . ?
C6_8 C1_8 C2_8 C3_8 -2.0(15) . . . . ?
B1_4 C1_8 C2_8 C3_8 176.4(9) . . . . ?
C6_8 C1_8 C2_8 C7_8 -179.0(10) . . . . ?
B1_4 C1_8 C2_8 C7_8 -0.6(14) . . . . ?
C1_8 C2_8 C3_8 C4_8 0.6(16) . . . . ?
C7_8 C2_8 C3_8 C4_8 177.6(10) . . . . ?
C1_8 C2_8 C3_8 C8_8 -179.3(10) . . . . ?
C7_8 C2_8 C3_8 C8_8 -2.2(16) . . . . ?
C2_8 C3_8 C4_8 C5_8 -0.6(18) . . . . ?
C8_8 C3_8 C4_8 C5_8 179.2(12) . . . . ?
C3_8 C4_8 C5_8 C6_8 2.1(18) . . . . ?
C3_8 C4_8 C5_8 C9_8 178.5(12) . . . . ?
C4_8 C5_8 C6_8 C1_8 -3.4(17) . . . . ?
C9_8 C5_8 C6_8 C1_8 -179.8(11) . . . . ?
C4_8 C5_8 C6_8 C10_8 176.0(11) . . . . ?
C9_8 C5_8 C6_8 C10_8 -0.4(17) . . . . ?
C2_8 C1_8 C6_8 C5_8 3.4(16) . . . . ?
B1_4 C1_8 C6_8 C5_8 -175.0(9) . . . . ?
C2_8 C1_8 C6_8 C10_8 -176.0(10) . . . . ?
B1_4 C1_8 C6_8 C10_8 5.6(15) . . . . ?
N2_5 B1_5 C1_9 C6_9 -80.7(14) . . . . ?
C10_5 B1_5 C1_9 C6_9 99.0(15) . . . . ?
N2_5 B1_5 C1_9 C2_9 90.8(14) . . . . ?
C10_5 B1_5 C1_9 C2_9 -89.5(16) . . . . ?
C6_9 C1_9 C2_9 C3_9 5.4(18) . . . . ?
B1_5 C1_9 C2_9 C3_9 -166.0(10) . . . . ?
C6_9 C1_9 C2_9 C7_9 -176.5(12) . . . . ?
B1_5 C1_9 C2_9 C7_9 12.2(18) . . . . ?
C1_9 C2_9 C3_9 C4_9 -2.4(18) . . . . ?
C7_9 C2_9 C3_9 C4_9 179.4(12) . . . . ?
C1_9 C2_9 C3_9 C8_9 176.4(12) . . . . ?
C7_9 C2_9 C3_9 C8_9 -1.8(19) . . . . ?
C2_9 C3_9 C4_9 C5_9 -1(2) . . . . ?
C8_9 C3_9 C4_9 C5_9 179.8(12) . . . . ?
C3_9 C4_9 C5_9 C6_9 2.2(19) . . . . ?
C3_9 C4_9 C5_9 C9_9 -178.8(13) . . . . ?
C4_9 C5_9 C6_9 C1_9 0.8(18) . . . . ?
C9_9 C5_9 C6_9 C1_9 -178.1(12) . . . . ?
C4_9 C5_9 C6_9 C10_9 -179.9(12) . . . . ?
C9_9 C5_9 C6_9 C10_9 1.2(18) . . . . ?
C2_9 C1_9 C6_9 C5_9 -4.6(18) . . . . ?
B1_5 C1_9 C6_9 C5_9 166.8(10) . . . . ?
C2_9 C1_9 C6_9 C10_9 176.1(12) . . . . ?
B1_5 C1_9 C6_9 C10_9 -12.5(17) . . . . ?
C4_1 O1_1 C1_1 C2_1 -12.0 . . . . ?
O1_1 C1_1 C2_1 C3_1 30.6 . . . . ?
C1_1 C2_1 C3_1 C4_1 -36.4 . . . . ?
C1_1 O1_1 C4_1 C3_1 -12.0 . . . . ?
C2_1 C3_1 C4_1 O1_1 30.6 . . . . ?
C4_2 O1_2 C1_2 C2_2 -12.0 . . . . ?
O1_2 C1_2 C2_2 C3_2 30.6 . . . . ?
C1_2 C2_2 C3_2 C4_2 -36.4 . . . . ?
C1_2 O1_2 C4_2 C3_2 -12.0 . . . . ?
C2_2 C3_2 C4_2 O1_2 30.6 . . . . ?

loop_
_twin_individual_id
_twin_individual_mass_fraction_refined
_oxdiff_twin_reflns_isolated
_oxdiff_twin_reflns_overlapped
_twin_individual_twin_lattice_type
_twin_individual_twin_matrix_11
_twin_individual_twin_matrix_12
_twin_individual_twin_matrix_13
_twin_individual_twin_matrix_21
_twin_individual_twin_matrix_22
_twin_individual_twin_matrix_23
_twin_individual_twin_matrix_31
_twin_individual_twin_matrix_32
_twin_individual_twin_matrix_33
1 0.5030 18864 9517 ref 1.0000 0.0000 0.0000 0.0000 1.0000 0.0000 0.0000 0.0000 1.0000
2 0.4970 19170 9517 nmt 0.9961 0.0009 0.5708 0.0027 -0.9986 0.0020 0.0085 0.0000 -0.9973
